data_7200878
loop_
_publ_author_name
'Jana, Satyasankar'
'Cormack, Peter A. G.'
'Kennedy, Alan R.'
'Sherrington, David C.'

_publ_section_title
;
 Synthesis of main chain chiral methacrylate copolymers via chirality
 transfer from polymerizable chiral metal complexes
;
_journal_issue 21
_journal_name_full 'Journal of Materials Chemistry'
_journal_page_first 3427
_journal_paper_doi 10.1039/b823205a
_journal_volume 19
_journal_year 2009
_chemical_formula_sum 'C23 H36 N2 O4 Zn'
_chemical_formula_weight 469.91
_chemical_name_systematic
;
?
;
_space_group_IT_number 4
_symmetry_cell_setting monoclinic
_symmetry_space_group_name_Hall 'P 2yb'
_symmetry_space_group_name_H-M 'P 1 21 1'
_atom_sites_solution_hydrogens geom
_atom_sites_solution_primary direct
_atom_sites_solution_secondary difmap
_audit_creation_method SHELXL-97
_cell_angle_alpha 90.00
_cell_angle_beta 113.205(1)
_cell_angle_gamma 90.00
_cell_formula_units_Z 4
_cell_length_a 14.1674(2)
_cell_length_b 11.4910(2)
_cell_length_c 14.8774(3)
_cell_measurement_reflns_used 5374
_cell_measurement_temperature 123(2)
_cell_measurement_theta_max 27.48
_cell_measurement_theta_min 1.02
_cell_volume 2226.07(7)
_computing_data_collection 'Collect & Denzo'
_computing_structure_refinement 'SHELXL-97 (Sheldrick, 1997)'
_computing_structure_solution SHELXS-97
_diffrn_ambient_temperature 123(2)
_diffrn_measured_fraction_theta_full 0.999
_diffrn_measured_fraction_theta_max 0.999
_diffrn_measurement_device_type 'Nonius Kappa CCD'
_diffrn_measurement_method 'phi and omega scans'
_diffrn_radiation_monochromator graphite
_diffrn_radiation_source 'fine-focus sealed tube'
_diffrn_radiation_type MoK\a
_diffrn_radiation_wavelength 0.71073
_diffrn_reflns_av_R_equivalents 0.099
_diffrn_reflns_av_sigmaI/netI 0.0630
_diffrn_reflns_limit_h_max 18
_diffrn_reflns_limit_h_min -18
_diffrn_reflns_limit_k_max 14
_diffrn_reflns_limit_k_min -14
_diffrn_reflns_limit_l_max 19
_diffrn_reflns_limit_l_min -19
_diffrn_reflns_number 41630
_diffrn_reflns_theta_full 27.51
_diffrn_reflns_theta_max 27.51
_diffrn_reflns_theta_min 1.49
_diffrn_standards_decay_% 0
_exptl_absorpt_coefficient_mu 1.135
_exptl_absorpt_correction_type none
_exptl_crystal_colour colourless
_exptl_crystal_density_diffrn 1.402
_exptl_crystal_density_method 'not measured'
_exptl_crystal_description cuboid
_exptl_crystal_F_000 1000
_exptl_crystal_size_max 0.30
_exptl_crystal_size_mid 0.20
_exptl_crystal_size_min 0.15
_refine_diff_density_max 0.616
_refine_diff_density_min -0.543
_refine_diff_density_rms 0.076
_refine_ls_abs_structure_details 'Flack H D (1983), Acta Cryst. A39, 876-881'
_refine_ls_abs_structure_Flack 0.026(11)
_refine_ls_extinction_method none
_refine_ls_goodness_of_fit_ref 1.035
_refine_ls_hydrogen_treatment noref
_refine_ls_matrix_type full
_refine_ls_number_parameters 546
_refine_ls_number_reflns 10225
_refine_ls_number_restraints 1
_refine_ls_restrained_S_all 1.035
_refine_ls_R_factor_all 0.0693
_refine_ls_R_factor_gt 0.0475
_refine_ls_shift/su_max 0.001
_refine_ls_shift/su_mean 0.000
_refine_ls_structure_factor_coef Fsqd
_refine_ls_weighting_details 'calc w=1/[\s^2^(Fo^2^)+(0.0363P)^2^+2.4353P] where P=(Fo^2^+2Fc^2^)/3'
_refine_ls_weighting_scheme calc
_refine_ls_wR_factor_gt 0.0951
_refine_ls_wR_factor_ref 0.1044
_reflns_number_gt 8384
_reflns_number_total 10225
_reflns_threshold_expression >2sigma(I)
_cod_data_source_file b823205a.txt
_cod_data_source_block ds1
_cod_original_sg_symbol_H-M P21
_cod_database_code 7200878

loop_
_symmetry_equiv_pos_as_xyz
'x, y, z'
'-x, y+1/2, -z'

loop_
_atom_site_label
_atom_site_type_symbol
_atom_site_fract_x
_atom_site_fract_y
_atom_site_fract_z
_atom_site_U_iso_or_equiv
_atom_site_adp_type
_atom_site_occupancy
_atom_site_symmetry_multiplicity
_atom_site_calc_flag
_atom_site_refinement_flags
_atom_site_disorder_assembly
_atom_site_disorder_group
Zn1 Zn 0.28445(3) 0.11087(3) 0.06497(3) 0.02149(11) Uani 1 1 d . . .
Zn2 Zn 0.23022(3) 0.66191(3) 0.44582(3) 0.02162(11) Uani 1 1 d . . .
O1 O 0.2542(2) 0.2126(3) -0.0470(2) 0.0310(6) Uani 1 1 d . . .
O2 O 0.3566(2) 0.1174(3) -0.1030(2) 0.0413(8) Uani 1 1 d . . .
O3 O 0.1620(2) 0.0123(3) 0.0457(2) 0.0320(7) Uani 1 1 d . . .
O4 O 0.1261(2) 0.1794(3) 0.0944(2) 0.0423(8) Uani 1 1 d . . .
O5 O 0.3530(2) 0.5828(2) 0.4432(2) 0.0306(7) Uani 1 1 d . . .
O6 O 0.3974(3) 0.7664(3) 0.4501(3) 0.0442(8) Uani 1 1 d . . .
O7 O 0.2532(2) 0.7345(3) 0.56839(19) 0.0315(7) Uani 1 1 d . . .
O8 O 0.1517(3) 0.6211(3) 0.6117(2) 0.0499(9) Uani 1 1 d . . .
N1 N 0.3861(2) -0.0326(3) 0.1026(2) 0.0219(7) Uani 1 1 d . . .
N2 N 0.3767(2) 0.1865(3) 0.1999(2) 0.0240(7) Uani 1 1 d . . .
N3 N 0.1285(2) 0.5223(3) 0.3872(2) 0.0209(7) Uani 1 1 d . . .
N4 N 0.1439(2) 0.7611(3) 0.3229(2) 0.0233(7) Uani 1 1 d . . .
C1 C 0.3457(3) -0.1129(3) 0.0164(3) 0.0256(8) Uani 1 1 d . . .
H1A H 0.3604 -0.0786 -0.0378 0.031 Uiso 1 1 calc R . .
H1B H 0.2702 -0.1184 -0.0056 0.031 Uiso 1 1 calc R . .
C2 C 0.3907(3) -0.2352(4) 0.0363(3) 0.0319(9) Uani 1 1 d . . .
H2A H 0.4655 -0.2320 0.0526 0.038 Uiso 1 1 calc R . .
H2B H 0.3584 -0.2840 -0.0228 0.038 Uiso 1 1 calc R . .
C3 C 0.3712(3) -0.2886(4) 0.1215(3) 0.0358(10) Uani 1 1 d . . .
H3A H 0.2964 -0.2958 0.1038 0.043 Uiso 1 1 calc R . .
H3B H 0.4018 -0.3673 0.1358 0.043 Uiso 1 1 calc R . .
C4 C 0.4183(3) -0.2122(4) 0.2106(3) 0.0316(10) Uani 1 1 d . . .
H4A H 0.4938 -0.2104 0.2309 0.038 Uiso 1 1 calc R . .
H4B H 0.4037 -0.2458 0.2651 0.038 Uiso 1 1 calc R . .
C5 C 0.3762(3) -0.0868(3) 0.1909(3) 0.0251(9) Uani 1 1 d . . .
H5 H 0.3012 -0.0909 0.1770 0.030 Uiso 1 1 calc R . .
C6 C 0.4262(3) -0.0108(4) 0.2815(3) 0.0263(9) Uani 1 1 d . . .
H6 H 0.4247 -0.0550 0.3388 0.032 Uiso 1 1 calc R . .
C7 C 0.3714(3) 0.1057(4) 0.2765(3) 0.0275(8) Uani 1 1 d . . .
H7A H 0.2983 0.0902 0.2632 0.033 Uiso 1 1 calc R . .
H7B H 0.4024 0.1444 0.3410 0.033 Uiso 1 1 calc R . .
C8 C 0.4868(3) 0.2002(3) 0.2111(3) 0.0254(9) Uani 1 1 d . . .
H8 H 0.5249 0.2380 0.2759 0.030 Uiso 1 1 calc R . .
C9 C 0.5380(3) 0.0823(4) 0.2131(3) 0.0265(10) Uani 1 1 d . . .
H9 H 0.6112 0.0979 0.2243 0.032 Uiso 1 1 calc R . .
C10 C 0.4925(3) 0.0068(4) 0.1214(3) 0.0245(9) Uani 1 1 d . . .
H10A H 0.4916 0.0517 0.0644 0.029 Uiso 1 1 calc R . .
H10B H 0.5368 -0.0622 0.1289 0.029 Uiso 1 1 calc R . .
C11 C 0.5385(3) 0.0144(4) 0.3010(3) 0.0311(10) Uani 1 1 d . . .
H11A H 0.5709 0.0607 0.3616 0.037 Uiso 1 1 calc R . .
H11B H 0.5772 -0.0592 0.3085 0.037 Uiso 1 1 calc R . .
C12 C 0.3370(3) 0.3017(4) 0.2149(3) 0.0294(10) Uani 1 1 d . . .
H12A H 0.3791 0.3303 0.2815 0.035 Uiso 1 1 calc R . .
H12B H 0.2655 0.2927 0.2096 0.035 Uiso 1 1 calc R . .
C13 C 0.3395(3) 0.3904(4) 0.1403(3) 0.0315(9) Uani 1 1 d . . .
H13A H 0.3167 0.4669 0.1550 0.038 Uiso 1 1 calc R . .
H13B H 0.2912 0.3664 0.0743 0.038 Uiso 1 1 calc R . .
C14 C 0.4466(3) 0.4020(4) 0.1413(4) 0.0359(10) Uani 1 1 d . . .
H14A H 0.4921 0.4403 0.2027 0.043 Uiso 1 1 calc R . .
H14B H 0.4440 0.4516 0.0859 0.043 Uiso 1 1 calc R . .
C15 C 0.4907(3) 0.2832(4) 0.1333(3) 0.0289(9) Uani 1 1 d . . .
H15A H 0.4511 0.2500 0.0677 0.035 Uiso 1 1 calc R . .
H15B H 0.5628 0.2925 0.1405 0.035 Uiso 1 1 calc R . .
C16 C 0.2971(3) 0.1972(4) -0.1079(3) 0.0282(9) Uani 1 1 d . . .
C17 C 0.2710(3) 0.2860(4) -0.1888(3) 0.0294(9) Uani 1 1 d . . .
C18 C 0.2323(3) 0.3979(4) -0.1754(4) 0.0416(12) Uani 1 1 d . . .
H18A H 0.2169 0.4452 -0.2343 0.062 Uiso 1 1 calc R . .
H18B H 0.2841 0.4374 -0.1192 0.062 Uiso 1 1 calc R . .
H18C H 0.1695 0.3870 -0.1635 0.062 Uiso 1 1 calc R . .
C19 C 0.2873(3) 0.2567(4) -0.2719(3) 0.0407(11) Uani 1 1 d . . .
H19A H 0.2728 0.3116 -0.3234 0.049 Uiso 1 1 calc R . .
H19B H 0.3129 0.1819 -0.2773 0.049 Uiso 1 1 calc R . .
C20 C 0.1011(3) 0.0785(4) 0.0648(3) 0.0254(9) Uani 1 1 d . . .
C21 C -0.0021(3) 0.0315(4) 0.0532(3) 0.0279(9) Uani 1 1 d . . .
C22 C -0.0740(3) 0.1148(5) 0.0692(4) 0.0455(11) Uani 1 1 d . . .
H22A H -0.1398 0.0760 0.0561 0.068 Uiso 1 1 calc R . .
H22B H -0.0851 0.1813 0.0250 0.068 Uiso 1 1 calc R . .
H22C H -0.0448 0.1420 0.1371 0.068 Uiso 1 1 calc R . .
C23 C -0.0252(3) -0.0793(4) 0.0286(3) 0.0345(10) Uani 1 1 d . . .
H23A H -0.0907 -0.1089 0.0204 0.041 Uiso 1 1 calc R . .
H23B H 0.0238 -0.1289 0.0192 0.041 Uiso 1 1 calc R . .
C24 C 0.1631(3) 0.4260(3) 0.4606(3) 0.0264(9) Uani 1 1 d . . .
H24A H 0.1490 0.4489 0.5183 0.032 Uiso 1 1 calc R . .
H24B H 0.2383 0.4171 0.4825 0.032 Uiso 1 1 calc R . .
C25 C 0.1132(3) 0.3088(3) 0.4248(3) 0.0287(9) Uani 1 1 d . . .
H25A H 0.0389 0.3134 0.4103 0.034 Uiso 1 1 calc R . .
H25B H 0.1440 0.2495 0.4764 0.034 Uiso 1 1 calc R . .
C26 C 0.1290(3) 0.2736(4) 0.3327(3) 0.0306(9) Uani 1 1 d . . .
H26A H 0.2031 0.2608 0.3490 0.037 Uiso 1 1 calc R . .
H26B H 0.0923 0.1998 0.3069 0.037 Uiso 1 1 calc R . .
C27 C 0.0891(3) 0.3675(3) 0.2558(3) 0.0276(9) Uani 1 1 d . . .
H27A H 0.0138 0.3747 0.2352 0.033 Uiso 1 1 calc R . .
H27B H 0.1027 0.3450 0.1978 0.033 Uiso 1 1 calc R . .
C28 C 0.1394(3) 0.4852(4) 0.2937(3) 0.0240(9) Uani 1 1 d . . .
H28 H 0.2144 0.4770 0.3090 0.029 Uiso 1 1 calc R . .
C29 C 0.0970(3) 0.5804(3) 0.2148(3) 0.0269(9) Uani 1 1 d . . .
H29 H 0.1016 0.5502 0.1536 0.032 Uiso 1 1 calc R . .
C30 C 0.1537(3) 0.6963(4) 0.2391(3) 0.0289(10) Uani 1 1 d . . .
H30A H 0.2275 0.6819 0.2549 0.035 Uiso 1 1 calc R . .
H30B H 0.1274 0.7464 0.1802 0.035 Uiso 1 1 calc R . .
C31 C 0.0329(3) 0.7708(4) 0.3075(3) 0.0273(9) Uani 1 1 d . . .
H31 H -0.0017 0.8189 0.2474 0.033 Uiso 1 1 calc R . .
C32 C -0.0200(3) 0.6501(4) 0.2875(3) 0.0278(9) Uani 1 1 d . . .
H32 H -0.0939 0.6630 0.2751 0.033 Uiso 1 1 calc R . .
C33 C 0.0213(3) 0.5601(4) 0.3685(3) 0.0249(8) Uani 1 1 d . . .
H33A H 0.0200 0.5932 0.4295 0.030 Uiso 1 1 calc R . .
H33B H -0.0243 0.4912 0.3508 0.030 Uiso 1 1 calc R . .
C34 C -0.0165(3) 0.6031(4) 0.1923(3) 0.0296(9) Uani 1 1 d . . .
H34A H -0.0567 0.5302 0.1723 0.035 Uiso 1 1 calc R . .
H34B H -0.0450 0.6609 0.1390 0.035 Uiso 1 1 calc R . .
C35 C 0.1847(3) 0.8812(4) 0.3252(3) 0.0290(9) Uani 1 1 d . . .
H35A H 0.1452 0.9205 0.2623 0.035 Uiso 1 1 calc R . .
H35B H 0.2573 0.8767 0.3329 0.035 Uiso 1 1 calc R . .
C36 C 0.1780(3) 0.9519(4) 0.4079(3) 0.0334(10) Uani 1 1 d . . .
H36A H 0.2033 1.0317 0.4058 0.040 Uiso 1 1 calc R . .
H36B H 0.2224 0.9164 0.4711 0.040 Uiso 1 1 calc R . .
C37 C 0.0678(3) 0.9577(4) 0.4013(4) 0.0377(11) Uani 1 1 d . . .
H37A H 0.0669 0.9958 0.4606 0.045 Uiso 1 1 calc R . .
H37B H 0.0257 1.0051 0.3439 0.045 Uiso 1 1 calc R . .
C38 C 0.0222(3) 0.8360(4) 0.3917(3) 0.0309(9) Uani 1 1 d . . .
H38A H 0.0578 0.7924 0.4533 0.037 Uiso 1 1 calc R . .
H38B H -0.0514 0.8417 0.3804 0.037 Uiso 1 1 calc R . .
C39 C 0.4174(3) 0.6629(5) 0.4477(3) 0.0276(9) Uani 1 1 d . . .
C40 C 0.5204(3) 0.6258(4) 0.4491(3) 0.0323(10) Uani 1 1 d . . .
C41 C 0.5958(3) 0.7162(5) 0.4647(3) 0.0426(12) Uani 1 1 d . . .
H41A H 0.6605 0.6816 0.4686 0.064 Uiso 1 1 calc R . .
H41B H 0.6071 0.7571 0.5259 0.064 Uiso 1 1 calc R . .
H41C H 0.5711 0.7714 0.4101 0.064 Uiso 1 1 calc R . .
C42 C 0.5356(4) 0.5120(5) 0.4360(4) 0.0549(15) Uani 1 1 d . . .
H42A H 0.5997 0.4868 0.4366 0.066 Uiso 1 1 calc R . .
H42B H 0.4822 0.4573 0.4261 0.066 Uiso 1 1 calc R . .
C43 C 0.2050(3) 0.7072(4) 0.6231(3) 0.0269(9) Uani 1 1 d . . .
C44 C 0.2152(3) 0.7924(4) 0.7032(3) 0.0289(9) Uani 1 1 d . . .
C45 C 0.1783(3) 0.7556(4) 0.7745(3) 0.0396(11) Uani 1 1 d . . .
H45A H 0.1831 0.8202 0.8191 0.059 Uiso 1 1 calc R . .
H45B H 0.2198 0.6902 0.8117 0.059 Uiso 1 1 calc R . .
H45C H 0.1065 0.7311 0.7420 0.059 Uiso 1 1 calc R . .
C46 C 0.2583(4) 0.9028(4) 0.7038(4) 0.0439(12) Uani 1 1 d . . .
H46A H 0.2639 0.9571 0.7538 0.053 Uiso 1 1 calc R . .
H46B H 0.2819 0.9230 0.6543 0.053 Uiso 1 1 calc R . .

loop_
_atom_site_aniso_label
_atom_site_aniso_U_11
_atom_site_aniso_U_22
_atom_site_aniso_U_33
_atom_site_aniso_U_23
_atom_site_aniso_U_13
_atom_site_aniso_U_12
Zn1 0.0229(2) 0.0215(2) 0.0198(2) 0.0002(2) 0.00809(17) -0.00007(19)
Zn2 0.0219(2) 0.0237(2) 0.0190(2) 0.0012(2) 0.00773(17) 0.00078(19)
O1 0.0318(15) 0.0364(16) 0.0253(15) 0.0060(13) 0.0116(12) -0.0017(13)
O2 0.0517(18) 0.0400(18) 0.0358(17) 0.0075(16) 0.0209(14) 0.0119(18)
O3 0.0218(14) 0.0335(17) 0.0397(18) 0.0050(14) 0.0110(13) 0.0038(13)
O4 0.0423(17) 0.036(2) 0.049(2) -0.0119(16) 0.0179(14) -0.0109(15)
O5 0.0223(13) 0.0344(18) 0.0329(16) -0.0047(13) 0.0086(12) 0.0003(12)
O6 0.045(2) 0.035(2) 0.052(2) 0.0109(17) 0.0189(17) 0.0047(16)
O7 0.0343(15) 0.0417(18) 0.0205(15) -0.0036(13) 0.0129(12) -0.0013(13)
O8 0.067(2) 0.049(2) 0.0447(19) -0.0204(18) 0.0338(17) -0.026(2)
N1 0.0251(16) 0.0216(17) 0.0195(17) -0.0010(13) 0.0094(13) 0.0018(13)
N2 0.0224(15) 0.027(2) 0.0239(17) -0.0008(14) 0.0104(13) -0.0002(13)
N3 0.0208(15) 0.0216(17) 0.0179(16) -0.0012(13) 0.0050(13) 0.0011(13)
N4 0.0222(16) 0.0246(18) 0.0236(17) 0.0030(14) 0.0095(13) 0.0054(13)
C1 0.029(2) 0.026(2) 0.022(2) -0.0038(17) 0.0109(16) 0.0006(17)
C2 0.040(2) 0.026(2) 0.033(2) -0.0071(19) 0.0176(19) 0.0012(19)
C3 0.041(2) 0.021(2) 0.051(3) 0.003(2) 0.024(2) 0.0038(19)
C4 0.034(2) 0.031(2) 0.032(2) 0.0094(19) 0.0153(19) 0.0017(18)
C5 0.023(2) 0.029(2) 0.025(2) 0.0051(17) 0.0109(17) 0.0050(17)
C6 0.029(2) 0.031(2) 0.017(2) 0.0029(16) 0.0075(16) 0.0019(17)
C7 0.0318(19) 0.034(2) 0.0177(18) -0.001(2) 0.0110(15) -0.001(2)
C8 0.0228(19) 0.027(2) 0.028(2) -0.0041(17) 0.0128(16) -0.0044(16)
C9 0.0197(18) 0.032(3) 0.029(2) -0.0003(17) 0.0110(16) -0.0009(16)
C10 0.0223(19) 0.025(2) 0.024(2) 0.0021(17) 0.0078(16) 0.0030(16)
C11 0.028(2) 0.037(2) 0.023(2) 0.0032(18) 0.0035(17) 0.0028(18)
C12 0.028(2) 0.026(2) 0.038(3) -0.0097(18) 0.0169(19) -0.0025(17)
C13 0.034(2) 0.022(2) 0.041(3) -0.0003(19) 0.017(2) 0.0017(18)
C14 0.041(2) 0.029(2) 0.041(3) -0.002(2) 0.019(2) -0.008(2)
C15 0.024(2) 0.032(2) 0.034(2) -0.0002(19) 0.0149(18) 0.0006(17)
C16 0.027(2) 0.032(2) 0.021(2) 0.0009(16) 0.0042(16) -0.0040(17)
C17 0.028(2) 0.033(2) 0.025(2) 0.0046(18) 0.0072(17) -0.0070(18)
C18 0.035(2) 0.038(3) 0.044(3) 0.012(2) 0.008(2) -0.004(2)
C19 0.040(3) 0.047(3) 0.035(3) 0.018(2) 0.015(2) -0.001(2)
C20 0.0242(19) 0.030(2) 0.020(2) 0.0033(17) 0.0066(16) -0.0012(17)
C21 0.0225(19) 0.037(2) 0.022(2) 0.0043(18) 0.0059(16) 0.0007(17)
C22 0.035(2) 0.049(3) 0.059(3) -0.012(3) 0.024(2) -0.004(2)
C23 0.028(2) 0.036(3) 0.035(2) -0.001(2) 0.0073(18) -0.0076(18)
C24 0.028(2) 0.028(2) 0.021(2) 0.0012(17) 0.0083(16) 0.0035(17)
C25 0.031(2) 0.025(2) 0.029(2) 0.0034(17) 0.0109(18) -0.0001(17)
C26 0.027(2) 0.027(2) 0.033(2) -0.0031(18) 0.0063(18) 0.0028(18)
C27 0.028(2) 0.030(2) 0.023(2) -0.0037(17) 0.0075(17) 0.0049(17)
C28 0.022(2) 0.029(2) 0.019(2) -0.0019(17) 0.0064(16) 0.0047(17)
C29 0.029(2) 0.033(2) 0.0187(19) -0.0014(16) 0.0095(16) 0.0045(17)
C30 0.028(2) 0.039(3) 0.020(2) 0.0054(17) 0.0096(16) 0.0016(18)
C31 0.0221(19) 0.033(2) 0.025(2) 0.0017(18) 0.0073(16) 0.0058(17)
C32 0.0183(16) 0.033(3) 0.028(2) -0.0011(19) 0.0054(15) 0.0043(17)
C33 0.0201(18) 0.023(2) 0.033(2) -0.0007(18) 0.0122(17) -0.0010(16)
C34 0.0270(19) 0.030(2) 0.025(2) 0.000(2) 0.0031(15) 0.004(2)
C35 0.028(2) 0.027(2) 0.031(2) 0.0094(18) 0.0113(18) 0.0038(18)
C36 0.034(2) 0.021(2) 0.041(3) 0.0046(19) 0.011(2) 0.0008(18)
C37 0.036(2) 0.033(3) 0.045(3) -0.002(2) 0.017(2) 0.006(2)
C38 0.027(2) 0.031(2) 0.036(2) 0.000(2) 0.0141(19) 0.0044(18)
C39 0.0247(18) 0.042(3) 0.0174(18) 0.004(2) 0.0098(14) 0.002(2)
C40 0.0227(18) 0.056(3) 0.0169(18) 0.0028(19) 0.0061(14) 0.0055(19)
C41 0.028(2) 0.066(3) 0.030(2) 0.010(2) 0.0075(19) -0.011(2)
C42 0.028(2) 0.064(4) 0.069(4) -0.019(3) 0.016(2) 0.007(2)
C43 0.026(2) 0.029(2) 0.022(2) -0.0030(17) 0.0052(16) -0.0004(18)
C44 0.025(2) 0.035(2) 0.023(2) -0.0034(18) 0.0062(17) 0.0029(18)
C45 0.035(2) 0.054(3) 0.026(2) -0.009(2) 0.0071(19) 0.006(2)
C46 0.049(3) 0.042(3) 0.039(3) -0.017(2) 0.015(2) -0.003(2)

loop_
_atom_type_symbol
_atom_type_description
_atom_type_scat_dispersion_real
_atom_type_scat_dispersion_imag
_atom_type_scat_source
Zn Zn 0.2839 1.4301 'International Tables Vol C Tables 4.2.6.8 and 6.1.1.4'
O O 0.0106 0.0060 'International Tables Vol C Tables 4.2.6.8 and 6.1.1.4'
N N 0.0061 0.0033 'International Tables Vol C Tables 4.2.6.8 and 6.1.1.4'
C C 0.0033 0.0016 'International Tables Vol C Tables 4.2.6.8 and 6.1.1.4'
H H 0.0000 0.0000 'International Tables Vol C Tables 4.2.6.8 and 6.1.1.4'

loop_
_geom_angle_atom_site_label_1
_geom_angle_atom_site_label_2
_geom_angle_atom_site_label_3
_geom_angle
_geom_angle_site_symmetry_1
_geom_angle_site_symmetry_3
_geom_angle_publ_flag
O1 Zn1 O3 109.47(12) . . ?
O1 Zn1 N2 114.48(12) . . ?
O3 Zn1 N2 123.36(12) . . ?
O1 Zn1 N1 126.47(12) . . ?
O3 Zn1 N1 93.32(12) . . ?
N2 Zn1 N1 88.11(12) . . ?
O7 Zn2 O5 113.51(12) . . ?
O7 Zn2 N4 114.63(13) . . ?
O5 Zn2 N4 116.69(12) . . ?
O7 Zn2 N3 124.06(12) . . ?
O5 Zn2 N3 96.03(12) . . ?
N4 Zn2 N3 89.09(12) . . ?
C16 O1 Zn1 121.1(3) . . ?
C20 O3 Zn1 104.9(3) . . ?
C39 O5 Zn2 106.4(3) . . ?
C43 O7 Zn2 124.2(3) . . ?
C10 N1 C1 111.4(3) . . ?
C10 N1 C5 113.3(3) . . ?
C1 N1 C5 110.9(3) . . ?
C10 N1 Zn1 110.2(2) . . ?
C1 N1 Zn1 105.3(2) . . ?
C5 N1 Zn1 105.4(2) . . ?
C12 N2 C7 107.6(3) . . ?
C12 N2 C8 109.0(3) . . ?
C7 N2 C8 109.9(3) . . ?
C12 N2 Zn1 112.4(2) . . ?
C7 N2 Zn1 105.7(2) . . ?
C8 N2 Zn1 112.0(2) . . ?
C24 N3 C33 111.5(3) . . ?
C24 N3 C28 109.8(3) . . ?
C33 N3 C28 111.9(3) . . ?
C24 N3 Zn2 106.8(2) . . ?
C33 N3 Zn2 109.6(2) . . ?
C28 N3 Zn2 107.1(2) . . ?
C35 N4 C31 108.0(3) . . ?
C35 N4 C30 108.4(3) . . ?
C31 N4 C30 110.1(3) . . ?
C35 N4 Zn2 113.4(2) . . ?
C31 N4 Zn2 113.0(2) . . ?
C30 N4 Zn2 104.0(2) . . ?
N1 C1 C2 114.4(3) . . ?
N1 C1 H1A 108.7 . . ?
C2 C1 H1A 108.7 . . ?
N1 C1 H1B 108.7 . . ?
C2 C1 H1B 108.7 . . ?
H1A C1 H1B 107.6 . . ?
C1 C2 C3 109.5(3) . . ?
C1 C2 H2A 109.8 . . ?
C3 C2 H2A 109.8 . . ?
C1 C2 H2B 109.8 . . ?
C3 C2 H2B 109.8 . . ?
H2A C2 H2B 108.2 . . ?
C4 C3 C2 109.5(4) . . ?
C4 C3 H3A 109.8 . . ?
C2 C3 H3A 109.8 . . ?
C4 C3 H3B 109.8 . . ?
C2 C3 H3B 109.8 . . ?
H3A C3 H3B 108.2 . . ?
C3 C4 C5 111.8(3) . . ?
C3 C4 H4A 109.2 . . ?
C5 C4 H4A 109.2 . . ?
C3 C4 H4B 109.2 . . ?
C5 C4 H4B 109.2 . . ?
H4A C4 H4B 107.9 . . ?
N1 C5 C6 111.3(3) . . ?
N1 C5 C4 112.9(3) . . ?
C6 C5 C4 110.9(3) . . ?
N1 C5 H5 107.2 . . ?
C6 C5 H5 107.2 . . ?
C4 C5 H5 107.2 . . ?
C5 C6 C11 111.3(3) . . ?
C5 C6 C7 114.0(3) . . ?
C11 C6 C7 108.3(3) . . ?
C5 C6 H6 107.7 . . ?
C11 C6 H6 107.7 . . ?
C7 C6 H6 107.7 . . ?
N2 C7 C6 113.7(3) . . ?
N2 C7 H7A 108.8 . . ?
C6 C7 H7A 108.8 . . ?
N2 C7 H7B 108.8 . . ?
C6 C7 H7B 108.8 . . ?
H7A C7 H7B 107.7 . . ?
N2 C8 C15 109.1(3) . . ?
N2 C8 C9 111.8(3) . . ?
C15 C8 C9 114.3(3) . . ?
N2 C8 H8 107.1 . . ?
C15 C8 H8 107.1 . . ?
C9 C8 H8 107.1 . . ?
C11 C9 C10 109.5(3) . . ?
C11 C9 C8 108.2(3) . . ?
C10 C9 C8 117.0(3) . . ?
C11 C9 H9 107.2 . . ?
C10 C9 H9 107.2 . . ?
C8 C9 H9 107.2 . . ?
N1 C10 C9 112.3(3) . . ?
N1 C10 H10A 109.1 . . ?
C9 C10 H10A 109.1 . . ?
N1 C10 H10B 109.1 . . ?
C9 C10 H10B 109.1 . . ?
H10A C10 H10B 107.9 . . ?
C9 C11 C6 106.3(3) . . ?
C9 C11 H11A 110.5 . . ?
C6 C11 H11A 110.5 . . ?
C9 C11 H11B 110.5 . . ?
C6 C11 H11B 110.5 . . ?
H11A C11 H11B 108.7 . . ?
N2 C12 C13 111.6(3) . . ?
N2 C12 H12A 109.3 . . ?
C13 C12 H12A 109.3 . . ?
N2 C12 H12B 109.3 . . ?
C13 C12 H12B 109.3 . . ?
H12A C12 H12B 108.0 . . ?
C12 C13 C14 111.3(4) . . ?
C12 C13 H13A 109.4 . . ?
C14 C13 H13A 109.4 . . ?
C12 C13 H13B 109.4 . . ?
C14 C13 H13B 109.4 . . ?
H13A C13 H13B 108.0 . . ?
C13 C14 C15 111.1(4) . . ?
C13 C14 H14A 109.4 . . ?
C15 C14 H14A 109.4 . . ?
C13 C14 H14B 109.4 . . ?
C15 C14 H14B 109.4 . . ?
H14A C14 H14B 108.0 . . ?
C8 C15 C14 111.3(3) . . ?
C8 C15 H15A 109.4 . . ?
C14 C15 H15A 109.4 . . ?
C8 C15 H15B 109.4 . . ?
C14 C15 H15B 109.4 . . ?
H15A C15 H15B 108.0 . . ?
O2 C16 O1 124.4(4) . . ?
O2 C16 C17 119.9(4) . . ?
O1 C16 C17 115.7(4) . . ?
C19 C17 C18 123.1(4) . . ?
C19 C17 C16 118.2(4) . . ?
C18 C17 C16 118.7(4) . . ?
C17 C18 H18A 109.5 . . ?
C17 C18 H18B 109.5 . . ?
H18A C18 H18B 109.5 . . ?
C17 C18 H18C 109.5 . . ?
H18A C18 H18C 109.5 . . ?
H18B C18 H18C 109.5 . . ?
C17 C19 H19A 120.0 . . ?
C17 C19 H19B 120.0 . . ?
H19A C19 H19B 120.0 . . ?
O4 C20 O3 121.2(4) . . ?
O4 C20 C21 120.4(4) . . ?
O3 C20 C21 118.5(4) . . ?
C23 C21 C22 123.4(4) . . ?
C23 C21 C20 119.9(4) . . ?
C22 C21 C20 116.6(4) . . ?
C21 C22 H22A 109.5 . . ?
C21 C22 H22B 109.5 . . ?
H22A C22 H22B 109.5 . . ?
C21 C22 H22C 109.5 . . ?
H22A C22 H22C 109.5 . . ?
H22B C22 H22C 109.5 . . ?
C21 C23 H23A 120.0 . . ?
C21 C23 H23B 120.0 . . ?
H23A C23 H23B 120.0 . . ?
N3 C24 C25 115.3(3) . . ?
N3 C24 H24A 108.4 . . ?
C25 C24 H24A 108.4 . . ?
N3 C24 H24B 108.4 . . ?
C25 C24 H24B 108.4 . . ?
H24A C24 H24B 107.5 . . ?
C24 C25 C26 109.7(3) . . ?
C24 C25 H25A 109.7 . . ?
C26 C25 H25A 109.7 . . ?
C24 C25 H25B 109.7 . . ?
C26 C25 H25B 109.7 . . ?
H25A C25 H25B 108.2 . . ?
C27 C26 C25 110.3(3) . . ?
C27 C26 H26A 109.6 . . ?
C25 C26 H26A 109.6 . . ?
C27 C26 H26B 109.6 . . ?
C25 C26 H26B 109.6 . . ?
H26A C26 H26B 108.1 . . ?
C26 C27 C28 111.8(3) . . ?
C26 C27 H27A 109.3 . . ?
C28 C27 H27A 109.3 . . ?
C26 C27 H27B 109.3 . . ?
C28 C27 H27B 109.3 . . ?
H27A C27 H27B 107.9 . . ?
N3 C28 C27 112.6(3) . . ?
N3 C28 C29 110.3(3) . . ?
C27 C28 C29 111.2(3) . . ?
N3 C28 H28 107.5 . . ?
C27 C28 H28 107.5 . . ?
C29 C28 H28 107.5 . . ?
C30 C29 C34 108.3(3) . . ?
C30 C29 C28 115.4(3) . . ?
C34 C29 C28 110.4(3) . . ?
C30 C29 H29 107.5 . . ?
C34 C29 H29 107.5 . . ?
C28 C29 H29 107.5 . . ?
N4 C30 C29 114.6(3) . . ?
N4 C30 H30A 108.6 . . ?
C29 C30 H30A 108.6 . . ?
N4 C30 H30B 108.6 . . ?
C29 C30 H30B 108.6 . . ?
H30A C30 H30B 107.6 . . ?
N4 C31 C38 110.5(3) . . ?
N4 C31 C32 111.2(3) . . ?
C38 C31 C32 113.7(3) . . ?
N4 C31 H31 107.0 . . ?
C38 C31 H31 107.0 . . ?
C32 C31 H31 107.0 . . ?
C33 C32 C34 110.5(4) . . ?
C33 C32 C31 116.8(3) . . ?
C34 C32 C31 107.7(3) . . ?
C33 C32 H32 107.1 . . ?
C34 C32 H32 107.1 . . ?
C31 C32 H32 107.1 . . ?
N3 C33 C32 112.9(3) . . ?
N3 C33 H33A 109.0 . . ?
C32 C33 H33A 109.0 . . ?
N3 C33 H33B 109.0 . . ?
C32 C33 H33B 109.0 . . ?
H33A C33 H33B 107.8 . . ?
C29 C34 C32 105.7(3) . . ?
C29 C34 H34A 110.6 . . ?
C32 C34 H34A 110.6 . . ?
C29 C34 H34B 110.6 . . ?
C32 C34 H34B 110.6 . . ?
H34A C34 H34B 108.7 . . ?
N4 C35 C36 111.6(3) . . ?
N4 C35 H35A 109.3 . . ?
C36 C35 H35A 109.3 . . ?
N4 C35 H35B 109.3 . . ?
C36 C35 H35B 109.3 . . ?
H35A C35 H35B 108.0 . . ?
C35 C36 C37 111.3(4) . . ?
C35 C36 H36A 109.4 . . ?
C37 C36 H36A 109.4 . . ?
C35 C36 H36B 109.4 . . ?
C37 C36 H36B 109.4 . . ?
H36A C36 H36B 108.0 . . ?
C38 C37 C36 110.5(4) . . ?
C38 C37 H37A 109.5 . . ?
C36 C37 H37A 109.5 . . ?
C38 C37 H37B 109.5 . . ?
C36 C37 H37B 109.5 . . ?
H37A C37 H37B 108.1 . . ?
C31 C38 C37 110.7(4) . . ?
C31 C38 H38A 109.5 . . ?
C37 C38 H38A 109.5 . . ?
C31 C38 H38B 109.5 . . ?
C37 C38 H38B 109.5 . . ?
H38A C38 H38B 108.1 . . ?
O6 C39 O5 122.0(4) . . ?
O6 C39 C40 120.4(4) . . ?
O5 C39 C40 117.5(4) . . ?
C42 C40 C41 124.8(4) . . ?
C42 C40 C39 118.6(4) . . ?
C41 C40 C39 116.7(4) . . ?
C40 C41 H41A 109.5 . . ?
C40 C41 H41B 109.5 . . ?
H41A C41 H41B 109.5 . . ?
C40 C41 H41C 109.5 . . ?
H41A C41 H41C 109.5 . . ?
H41B C41 H41C 109.5 . . ?
C40 C42 H42A 120.0 . . ?
C40 C42 H42B 120.0 . . ?
H42A C42 H42B 120.0 . . ?
O8 C43 O7 124.3(4) . . ?
O8 C43 C44 120.1(4) . . ?
O7 C43 C44 115.5(4) . . ?
C46 C44 C45 123.4(4) . . ?
C46 C44 C43 119.9(4) . . ?
C45 C44 C43 116.7(4) . . ?
C44 C45 H45A 109.5 . . ?
C44 C45 H45B 109.5 . . ?
H45A C45 H45B 109.5 . . ?
C44 C45 H45C 109.5 . . ?
H45A C45 H45C 109.5 . . ?
H45B C45 H45C 109.5 . . ?
C44 C46 H46A 120.0 . . ?
C44 C46 H46B 120.0 . . ?
H46A C46 H46B 120.0 . . ?

loop_
_geom_bond_atom_site_label_1
_geom_bond_atom_site_label_2
_geom_bond_distance
_geom_bond_site_symmetry_2
_geom_bond_publ_flag
Zn1 O1 1.939(3) . ?
Zn1 O3 1.996(3) . ?
Zn1 N2 2.104(3) . ?
Zn1 N1 2.114(3) . ?
Zn2 O7 1.913(3) . ?
Zn2 O5 1.977(3) . ?
Zn2 N4 2.092(3) . ?
Zn2 N3 2.102(3) . ?
O1 C16 1.288(5) . ?
O2 C16 1.228(5) . ?
O3 C20 1.264(5) . ?
O4 C20 1.241(5) . ?
O5 C39 1.280(5) . ?
O6 C39 1.226(6) . ?
O7 C43 1.291(5) . ?
O8 C43 1.216(5) . ?
N1 C10 1.491(5) . ?
N1 C1 1.498(5) . ?
N1 C5 1.509(5) . ?
N2 C12 1.489(5) . ?
N2 C7 1.495(5) . ?
N2 C8 1.509(5) . ?
N3 C24 1.496(5) . ?
N3 C33 1.497(4) . ?
N3 C28 1.519(5) . ?
N4 C35 1.491(5) . ?
N4 C31 1.502(5) . ?
N4 C30 1.506(5) . ?
C1 C2 1.524(6) . ?
C1 H1A 0.9900 . ?
C1 H1B 0.9900 . ?
C2 C3 1.527(6) . ?
C2 H2A 0.9900 . ?
C2 H2B 0.9900 . ?
C3 C4 1.509(6) . ?
C3 H3A 0.9900 . ?
C3 H3B 0.9900 . ?
C4 C5 1.543(6) . ?
C4 H4A 0.9900 . ?
C4 H4B 0.9900 . ?
C5 C6 1.526(6) . ?
C5 H5 1.0000 . ?
C6 C11 1.528(5) . ?
C6 C7 1.534(6) . ?
C6 H6 1.0000 . ?
C7 H7A 0.9900 . ?
C7 H7B 0.9900 . ?
C8 C15 1.518(6) . ?
C8 C9 1.532(5) . ?
C8 H8 1.0000 . ?
C9 C11 1.521(6) . ?
C9 C10 1.528(5) . ?
C9 H9 1.0000 . ?
C10 H10A 0.9900 . ?
C10 H10B 0.9900 . ?
C11 H11A 0.9900 . ?
C11 H11B 0.9900 . ?
C12 C13 1.517(6) . ?
C12 H12A 0.9900 . ?
C12 H12B 0.9900 . ?
C13 C14 1.518(6) . ?
C13 H13A 0.9900 . ?
C13 H13B 0.9900 . ?
C14 C15 1.525(6) . ?
C14 H14A 0.9900 . ?
C14 H14B 0.9900 . ?
C15 H15A 0.9900 . ?
C15 H15B 0.9900 . ?
C16 C17 1.508(6) . ?
C17 C19 1.385(6) . ?
C17 C18 1.442(6) . ?
C18 H18A 0.9800 . ?
C18 H18B 0.9800 . ?
C18 H18C 0.9800 . ?
C19 H19A 0.9500 . ?
C19 H19B 0.9500 . ?
C20 C21 1.503(5) . ?
C21 C23 1.330(6) . ?
C21 C22 1.485(6) . ?
C22 H22A 0.9800 . ?
C22 H22B 0.9800 . ?
C22 H22C 0.9800 . ?
C23 H23A 0.9500 . ?
C23 H23B 0.9500 . ?
C24 C25 1.516(6) . ?
C24 H24A 0.9900 . ?
C24 H24B 0.9900 . ?
C25 C26 1.527(6) . ?
C25 H25A 0.9900 . ?
C25 H25B 0.9900 . ?
C26 C27 1.511(6) . ?
C26 H26A 0.9900 . ?
C26 H26B 0.9900 . ?
C27 C28 1.529(6) . ?
C27 H27A 0.9900 . ?
C27 H27B 0.9900 . ?
C28 C29 1.543(6) . ?
C28 H28 1.0000 . ?
C29 C30 1.524(6) . ?
C29 C34 1.529(5) . ?
C29 H29 1.0000 . ?
C30 H30A 0.9900 . ?
C30 H30B 0.9900 . ?
C31 C38 1.517(6) . ?
C31 C32 1.549(6) . ?
C31 H31 1.0000 . ?
C32 C33 1.520(6) . ?
C32 C34 1.535(6) . ?
C32 H32 1.0000 . ?
C33 H33A 0.9900 . ?
C33 H33B 0.9900 . ?
C34 H34A 0.9900 . ?
C34 H34B 0.9900 . ?
C35 C36 1.509(6) . ?
C35 H35A 0.9900 . ?
C35 H35B 0.9900 . ?
C36 C37 1.526(6) . ?
C36 H36A 0.9900 . ?
C36 H36B 0.9900 . ?
C37 C38 1.524(6) . ?
C37 H37A 0.9900 . ?
C37 H37B 0.9900 . ?
C38 H38A 0.9900 . ?
C38 H38B 0.9900 . ?
C39 C40 1.513(5) . ?
C40 C42 1.351(7) . ?
C40 C41 1.442(6) . ?
C41 H41A 0.9800 . ?
C41 H41B 0.9800 . ?
C41 H41C 0.9800 . ?
C42 H42A 0.9500 . ?
C42 H42B 0.9500 . ?
C43 C44 1.504(5) . ?
C44 C46 1.406(6) . ?
C44 C45 1.421(6) . ?
C45 H45A 0.9800 . ?
C45 H45B 0.9800 . ?
C45 H45C 0.9800 . ?
C46 H46A 0.9500 . ?
C46 H46B 0.9500 . ?

loop_
_geom_torsion_atom_site_label_1
_geom_torsion_atom_site_label_2
_geom_torsion_atom_site_label_3
_geom_torsion_atom_site_label_4
_geom_torsion
_geom_torsion_site_symmetry_1
_geom_torsion_site_symmetry_2
_geom_torsion_site_symmetry_3
_geom_torsion_site_symmetry_4
_geom_torsion_publ_flag
O3 Zn1 O1 C16 -109.8(3) . . . . ?
N2 Zn1 O1 C16 106.9(3) . . . . ?
N1 Zn1 O1 C16 0.0(3) . . . . ?
O1 Zn1 O3 C20 -77.6(3) . . . . ?
N2 Zn1 O3 C20 61.7(3) . . . . ?
N1 Zn1 O3 C20 151.7(3) . . . . ?
O7 Zn2 O5 C39 -68.2(3) . . . . ?
N4 Zn2 O5 C39 68.5(3) . . . . ?
N3 Zn2 O5 C39 160.5(2) . . . . ?
O5 Zn2 O7 C43 -118.8(3) . . . . ?
N4 Zn2 O7 C43 103.6(3) . . . . ?
N3 Zn2 O7 C43 -3.1(4) . . . . ?
O1 Zn1 N1 C10 61.3(3) . . . . ?
O3 Zn1 N1 C10 178.6(2) . . . . ?
N2 Zn1 N1 C10 -58.1(2) . . . . ?
O1 Zn1 N1 C1 -58.9(3) . . . . ?
O3 Zn1 N1 C1 58.4(2) . . . . ?
N2 Zn1 N1 C1 -178.3(2) . . . . ?
O1 Zn1 N1 C5 -176.1(2) . . . . ?
O3 Zn1 N1 C5 -58.9(2) . . . . ?
N2 Zn1 N1 C5 64.5(2) . . . . ?
O1 Zn1 N2 C12 50.7(3) . . . . ?
O3 Zn1 N2 C12 -86.9(3) . . . . ?
N1 Zn1 N2 C12 -179.7(3) . . . . ?
O1 Zn1 N2 C7 167.8(2) . . . . ?
O3 Zn1 N2 C7 30.2(3) . . . . ?
N1 Zn1 N2 C7 -62.5(2) . . . . ?
O1 Zn1 N2 C8 -72.5(3) . . . . ?
O3 Zn1 N2 C8 149.9(2) . . . . ?
N1 Zn1 N2 C8 57.2(2) . . . . ?
O7 Zn2 N3 C24 -58.2(3) . . . . ?
O5 Zn2 N3 C24 65.6(2) . . . . ?
N4 Zn2 N3 C24 -177.7(2) . . . . ?
O7 Zn2 N3 C33 62.7(3) . . . . ?
O5 Zn2 N3 C33 -173.6(2) . . . . ?
N4 Zn2 N3 C33 -56.8(2) . . . . ?
O7 Zn2 N3 C28 -175.7(2) . . . . ?
O5 Zn2 N3 C28 -52.0(2) . . . . ?
N4 Zn2 N3 C28 64.8(2) . . . . ?
O7 Zn2 N4 C35 52.4(3) . . . . ?
O5 Zn2 N4 C35 -83.8(3) . . . . ?
N3 Zn2 N4 C35 179.9(3) . . . . ?
O7 Zn2 N4 C31 -70.8(3) . . . . ?
O5 Zn2 N4 C31 153.0(2) . . . . ?
N3 Zn2 N4 C31 56.7(3) . . . . ?
O7 Zn2 N4 C30 169.8(2) . . . . ?
O5 Zn2 N4 C30 33.7(3) . . . . ?
N3 Zn2 N4 C30 -62.6(2) . . . . ?
C10 N1 C1 C2 74.9(4) . . . . ?
C5 N1 C1 C2 -52.2(4) . . . . ?
Zn1 N1 C1 C2 -165.7(3) . . . . ?
N1 C1 C2 C3 57.0(5) . . . . ?
C1 C2 C3 C4 -58.0(5) . . . . ?
C2 C3 C4 C5 57.2(5) . . . . ?
C10 N1 C5 C6 48.6(4) . . . . ?
C1 N1 C5 C6 174.6(3) . . . . ?
Zn1 N1 C5 C6 -72.0(3) . . . . ?
C10 N1 C5 C4 -76.8(4) . . . . ?
C1 N1 C5 C4 49.2(4) . . . . ?
Zn1 N1 C5 C4 162.6(3) . . . . ?
C3 C4 C5 N1 -53.4(4) . . . . ?
C3 C4 C5 C6 -179.1(3) . . . . ?
N1 C5 C6 C11 -55.6(4) . . . . ?
C4 C5 C6 C11 70.9(4) . . . . ?
N1 C5 C6 C7 67.2(4) . . . . ?
C4 C5 C6 C7 -166.3(3) . . . . ?
C12 N2 C7 C6 -170.4(3) . . . . ?
C8 N2 C7 C6 -51.7(4) . . . . ?
Zn1 N2 C7 C6 69.4(3) . . . . ?
C5 C6 C7 N2 -66.4(4) . . . . ?
C11 C6 C7 N2 58.0(4) . . . . ?
C12 N2 C8 C15 -61.8(4) . . . . ?
C7 N2 C8 C15 -179.6(3) . . . . ?
Zn1 N2 C8 C15 63.2(3) . . . . ?
C12 N2 C8 C9 170.8(3) . . . . ?
C7 N2 C8 C9 53.0(4) . . . . ?
Zn1 N2 C8 C9 -64.2(3) . . . . ?
N2 C8 C9 C11 -61.6(4) . . . . ?
C15 C8 C9 C11 173.8(3) . . . . ?
N2 C8 C9 C10 62.6(4) . . . . ?
C15 C8 C9 C10 -62.0(4) . . . . ?
C1 N1 C10 C9 -176.2(3) . . . . ?
C5 N1 C10 C9 -50.4(4) . . . . ?
Zn1 N1 C10 C9 67.4(3) . . . . ?
C11 C9 C10 N1 58.2(4) . . . . ?
C8 C9 C10 N1 -65.3(4) . . . . ?
C10 C9 C11 C6 -62.9(4) . . . . ?
C8 C9 C11 C6 65.8(4) . . . . ?
C5 C6 C11 C9 62.6(4) . . . . ?
C7 C6 C11 C9 -63.4(4) . . . . ?
C7 N2 C12 C13 179.9(3) . . . . ?
C8 N2 C12 C13 60.7(4) . . . . ?
Zn1 N2 C12 C13 -64.1(4) . . . . ?
N2 C12 C13 C14 -55.5(5) . . . . ?
C12 C13 C14 C15 51.0(5) . . . . ?
N2 C8 C15 C14 58.9(4) . . . . ?
C9 C8 C15 C14 -175.1(3) . . . . ?
C13 C14 C15 C8 -53.6(5) . . . . ?
Zn1 O1 C16 O2 2.3(5) . . . . ?
Zn1 O1 C16 C17 -177.0(2) . . . . ?
O2 C16 C17 C19 20.3(6) . . . . ?
O1 C16 C17 C19 -160.4(4) . . . . ?
O2 C16 C17 C18 -158.5(4) . . . . ?
O1 C16 C17 C18 20.9(5) . . . . ?
Zn1 O3 C20 O4 -3.9(5) . . . . ?
Zn1 O3 C20 C21 177.6(3) . . . . ?
O4 C20 C21 C23 -174.9(4) . . . . ?
O3 C20 C21 C23 3.7(6) . . . . ?
O4 C20 C21 C22 5.9(6) . . . . ?
O3 C20 C21 C22 -175.6(4) . . . . ?
C33 N3 C24 C25 71.9(4) . . . . ?
C28 N3 C24 C25 -52.8(4) . . . . ?
Zn2 N3 C24 C25 -168.5(3) . . . . ?
N3 C24 C25 C26 55.5(4) . . . . ?
C24 C25 C26 C27 -55.4(4) . . . . ?
C25 C26 C27 C28 56.4(4) . . . . ?
C24 N3 C28 C27 51.1(4) . . . . ?
C33 N3 C28 C27 -73.2(4) . . . . ?
Zn2 N3 C28 C27 166.7(2) . . . . ?
C24 N3 C28 C29 176.0(3) . . . . ?
C33 N3 C28 C29 51.7(4) . . . . ?
Zn2 N3 C28 C29 -68.4(3) . . . . ?
C26 C27 C28 N3 -54.9(4) . . . . ?
C26 C27 C28 C29 -179.3(3) . . . . ?
N3 C28 C29 C30 63.6(4) . . . . ?
C27 C28 C29 C30 -170.7(3) . . . . ?
N3 C28 C29 C34 -59.6(4) . . . . ?
C27 C28 C29 C34 66.2(4) . . . . ?
C35 N4 C30 C29 -168.8(3) . . . . ?
C31 N4 C30 C29 -51.0(4) . . . . ?
Zn2 N4 C30 C29 70.3(3) . . . . ?
C34 C29 C30 N4 57.3(4) . . . . ?
C28 C29 C30 N4 -66.9(4) . . . . ?
C35 N4 C31 C38 -61.9(4) . . . . ?
C30 N4 C31 C38 179.9(3) . . . . ?
Zn2 N4 C31 C38 64.2(4) . . . . ?
C35 N4 C31 C32 170.8(3) . . . . ?
C30 N4 C31 C32 52.7(4) . . . . ?
Zn2 N4 C31 C32 -63.1(4) . . . . ?
N4 C31 C32 C33 62.3(4) . . . . ?
C38 C31 C32 C33 -63.2(4) . . . . ?
N4 C31 C32 C34 -62.7(4) . . . . ?
C38 C31 C32 C34 171.8(3) . . . . ?
C24 N3 C33 C32 -174.7(3) . . . . ?
C28 N3 C33 C32 -51.3(4) . . . . ?
Zn2 N3 C33 C32 67.4(4) . . . . ?
C34 C32 C33 N3 57.2(4) . . . . ?
C31 C32 C33 N3 -66.3(5) . . . . ?
C30 C29 C34 C32 -63.6(4) . . . . ?
C28 C29 C34 C32 63.5(4) . . . . ?
C33 C32 C34 C29 -61.7(4) . . . . ?
C31 C32 C34 C29 67.0(4) . . . . ?
C31 N4 C35 C36 61.0(4) . . . . ?
C30 N4 C35 C36 -179.8(3) . . . . ?
Zn2 N4 C35 C36 -64.9(4) . . . . ?
N4 C35 C36 C37 -57.0(4) . . . . ?
C35 C36 C37 C38 52.0(5) . . . . ?
N4 C31 C38 C37 59.1(4) . . . . ?
C32 C31 C38 C37 -175.1(3) . . . . ?
C36 C37 C38 C31 -53.2(5) . . . . ?
Zn2 O5 C39 O6 -1.8(5) . . . . ?
Zn2 O5 C39 C40 178.7(3) . . . . ?
O6 C39 C40 C42 -173.1(4) . . . . ?
O5 C39 C40 C42 6.4(6) . . . . ?
O6 C39 C40 C41 6.9(6) . . . . ?
O5 C39 C40 C41 -173.6(3) . . . . ?
Zn2 O7 C43 O8 12.2(6) . . . . ?
Zn2 O7 C43 C44 -165.8(2) . . . . ?
O8 C43 C44 C46 -166.6(4) . . . . ?
O7 C43 C44 C46 11.4(6) . . . . ?
O8 C43 C44 C45 12.5(6) . . . . ?
O7 C43 C44 C45 -169.4(4) . . . . ?
